data_7249315
loop_
_publ_author_name
'Zhang, Yifang'
'Kang, Ming'
'Zhang, Shimin'
'Gao, Bohong'
'Hao, Pengfei'
'Shen, Junju'
'Li, Gaopeng'
'Fu, Yunlong'

_publ_section_title
;
 Effect of iodide on the electronic and photoresponsive behaviors of 1D
 naphthalenediimide-based zinc coordination polymers
;
_journal_issue 40
_journal_name_full CrystEngComm
_journal_page_first 5757
_journal_page_last 5766
_journal_paper_doi 10.1039/D4CE00882K
_journal_volume 26
_journal_year 2024
_chemical_formula_moiety 'C52 H32 I4 N8 O8 Zn2, C3 H7 N O'
_chemical_formula_sum 'C55 H39 I4 N9 O9 Zn2'
_chemical_formula_weight 1608.29
_space_group_crystal_system monoclinic
_space_group_IT_number 15
_space_group_name_Hall '-C 2yc'
_space_group_name_H-M_alt 'C 1 2/c 1'
_atom_sites_solution_hydrogens geom
_atom_sites_solution_primary iterative
_audit_creation_date 2023-09-26
_audit_creation_method
;
Olex2 1.5
(compiled 2023.08.24 svn.re1ec1418 for OlexSys, GUI svn.r6817)
;
_audit_update_record
;
2024-04-19 deposited with the CCDC.	2024-09-09 downloaded from the CCDC.
;
_cell_angle_alpha 90
_cell_angle_beta 103.754(3)
_cell_angle_gamma 90
_cell_formula_units_Z 4
_cell_length_a 25.3483(17)
_cell_length_b 13.9149(8)
_cell_length_c 16.2708(10)
_cell_measurement_reflns_used 9872
_cell_measurement_temperature 293.15
_cell_measurement_theta_max 24.626
_cell_measurement_theta_min 2.234
_cell_volume 5574.5(6)
_computing_cell_refinement 'SAINT v8.37A (Bruker, 2015)'
_computing_data_reduction 'SAINT v8.37A (Bruker, 2015)'
_computing_molecular_graphics 'Olex2 1.5 (Dolomanov et al., 2009)'
_computing_publication_material 'Olex2 1.5 (Dolomanov et al., 2009)'
_computing_structure_refinement 'SHELXL 2018/3 (Sheldrick, 2015)'
_computing_structure_solution 'olex2.solve 1.5 (Bourhis et al., 2015)'
_diffrn_ambient_temperature 293.15
_diffrn_measured_fraction_theta_full 0.999
_diffrn_measured_fraction_theta_max 0.996
_diffrn_measurement_device_type 'CCD area detector'
_diffrn_radiation_type MoK\a
_diffrn_radiation_wavelength 0.71073
_diffrn_reflns_av_R_equivalents 0.0570
_diffrn_reflns_av_unetI/netI 0.0445
_diffrn_reflns_Laue_measured_fraction_full 0.999
_diffrn_reflns_Laue_measured_fraction_max 0.996
_diffrn_reflns_limit_h_max 33
_diffrn_reflns_limit_h_min -33
_diffrn_reflns_limit_k_max 18
_diffrn_reflns_limit_k_min -18
_diffrn_reflns_limit_l_max 20
_diffrn_reflns_limit_l_min -21
_diffrn_reflns_number 50128
_diffrn_reflns_point_group_measured_fraction_full 0.999
_diffrn_reflns_point_group_measured_fraction_max 0.996
_diffrn_reflns_theta_full 25.242
_diffrn_reflns_theta_max 28.284
_diffrn_reflns_theta_min 2.235
_diffrn_source_current 1.0
_diffrn_source_power 0.05
_diffrn_source_voltage 50.0
_exptl_absorpt_coefficient_mu 3.140
_exptl_absorpt_correction_T_max 0.7457
_exptl_absorpt_correction_T_min 0.6670
_exptl_absorpt_correction_type multi-scan
_exptl_absorpt_process_details
;
 SADABS 2016/2: Krause, L., Herbst-Irmer, R., Sheldrick G.M. & Stalke D.,
 J. Appl. Cryst. 48 (2015) 3-10
;
_exptl_crystal_density_diffrn 1.916
_exptl_crystal_description block
_exptl_crystal_F_000 3104
_refine_diff_density_max 1.426
_refine_diff_density_min -1.228
_refine_diff_density_rms 0.105
_refine_ls_extinction_method none
_refine_ls_goodness_of_fit_ref 0.961
_refine_ls_hydrogen_treatment constr
_refine_ls_matrix_type full
_refine_ls_number_parameters 381
_refine_ls_number_reflns 6898
_refine_ls_number_restraints 57
_refine_ls_restrained_S_all 0.979
_refine_ls_R_factor_all 0.0870
_refine_ls_R_factor_gt 0.0445
_refine_ls_shift/su_max 0.001
_refine_ls_shift/su_mean 0.000
_refine_ls_structure_factor_coef Fsqd
_refine_ls_weighting_details 'w=1/[\s^2^(Fo^2^)+(0.1000P)^2^] where P=(Fo^2^+2Fc^2^)/3'
_refine_ls_weighting_scheme calc
_refine_ls_wR_factor_gt 0.1268
_refine_ls_wR_factor_ref 0.1501
_reflns_Friedel_coverage 0.000
_reflns_number_gt 4573
_reflns_number_total 6898
_reflns_threshold_expression 'I > 2\s(I)'
_cod_data_source_file d4ce00882k2.cif
_cod_data_source_block mo_20221103_5_0m
_cod_depositor_comments 'Adding full bibliography for 7249314--7249317.cif.'
_cod_database_code 7249315
_shelx_shelxl_version_number 2018/3
_shelx_space_group_comment
;
The symmetry employed for this shelxl refinement is uniquely defined
by the following loop, which should always be used as a source of
symmetry information in preference to the above space-group names.
They are only intended as comments.
;
_olex2_refinement_description
;
1. Restrained distances
 C29-O5
 1.22 with sigma of 0.02
 C29-N5
 1.36 with sigma of 0.02
 N5-C28
 1.45 with sigma of 0.02
 N5-C27
 1.46 with sigma of 0.02
 C29-C28
 2.46 with sigma of 0.04
 C29-C27
 2.45 with sigma of 0.04
 N5-C28 \\sim N5-C27
 with sigma of 0.02
2. Restrained planarity
 C29, O5, N5, C28, C27
 with sigma of 0.1
3. Uiso/Uaniso restraints and constraints
C29 \\sim O5 \\sim N5 \\sim C28 \\sim C27: within 2A with sigma of 0.04 and
sigma for terminal atoms of 0.08 within 2A
C28 \\sim C29 \\sim O5 \\sim N5 \\sim C27: within 2A with sigma of 0.01 and
sigma for terminal atoms of 0.02 within 2A
4. Rigid body (RIGU) restrains
 C29, O5, N5, C28, C27
 with sigma for 1-2 distances of 0.004 and sigma for 1-3 distances of 0.004
5. Others
 Fixed Sof: C29(0.5) H29(0.5) O5(0.5) N5(0.5) C28(0.5) H28A(0.5) H28B(0.5)
 H28C(0.5) C27(0.5) H27A(0.5) H27B(0.5) H27C(0.5)
6.a Secondary CH2 refined with riding coordinates:
 C21(H21A,H21B), C6(H6A,H6B)
6.b Aromatic/amide H refined with riding coordinates:
 C23(H23), C5(H5), C24(H24), C26(H26), C3(H3), C18(H18), C25(H25), C17(H17),
 C1(H1), C2(H2), C15(H15), C14(H14), C29(H29)
6.c Idealised Me refined as rotating group:
 C28(H28A,H28B,H28C), C27(H27A,H27B,H27C)
;
_olex2_submission_special_instructions 'No special instructions were received'

loop_
_space_group_symop_operation_xyz
'x, y, z'
'-x, y, -z+1/2'
'x+1/2, y+1/2, z'
'-x+1/2, y+1/2, -z+1/2'
'-x, -y, -z'
'x, -y, z-1/2'
'-x+1/2, -y+1/2, -z'
'x+1/2, -y+1/2, z-1/2'

loop_
_atom_site_label
_atom_site_type_symbol
_atom_site_fract_x
_atom_site_fract_y
_atom_site_fract_z
_atom_site_U_iso_or_equiv
_atom_site_adp_type
_atom_site_occupancy
_atom_site_site_symmetry_order
_atom_site_calc_flag
_atom_site_refinement_flags_posn
_atom_site_refinement_flags_adp
_atom_site_refinement_flags_occupancy
_atom_site_disorder_assembly
_atom_site_disorder_group
Zn1 Zn 0.81534(2) 0.27230(4) 0.32124(3) 0.03278(15) Uani 1 1 d . . . . .
O4 O 0.38104(16) 0.4835(3) 0.4570(2) 0.0532(10) Uani 1 1 d . . . . .
O3 O 0.32492(16) 0.1803(3) 0.4914(3) 0.0597(11) Uani 1 1 d . . . . .
O1 O 0.59970(15) 0.2992(3) 0.3077(3) 0.0572(11) Uani 1 1 d . . . . .
O2 O 0.55227(17) -0.0014(3) 0.3647(3) 0.0650(12) Uani 1 1 d . . . . .
N1 N 0.76271(15) 0.1962(3) 0.3767(2) 0.0329(8) Uani 1 1 d . . . . .
N4 N 0.32826(15) 0.3294(3) 0.7370(2) 0.0323(8) Uani 1 1 d . . . . .
N2 N 0.57377(15) 0.1489(3) 0.3309(2) 0.0375(9) Uani 1 1 d . . . . .
N3 N 0.35272(16) 0.3312(3) 0.4720(2) 0.0363(9) Uani 1 1 d . . . . .
C23 C 0.31382(18) 0.3190(3) 0.6530(3) 0.0323(10) Uani 1 1 d . . . . .
H23 H 0.296794 0.262248 0.631083 0.039 Uiso 1 1 calc R U . . .
C5 C 0.71182(18) 0.1824(3) 0.3305(3) 0.0349(10) Uani 1 1 d . . . . .
H5 H 0.701784 0.210823 0.277279 0.042 Uiso 1 1 calc R U . . .
C4 C 0.67388(18) 0.1286(3) 0.3577(3) 0.0337(10) Uani 1 1 d . . . . .
C22 C 0.32283(17) 0.3879(3) 0.5975(3) 0.0313(10) Uani 1 1 d . . . . .
C9 C 0.48530(17) 0.2218(3) 0.3875(3) 0.0313(10) Uani 1 1 d . . . . .
C8 C 0.49310(18) 0.1221(4) 0.3862(3) 0.0348(10) Uani 1 1 d . . . . .
C24 C 0.3529(2) 0.4114(3) 0.7684(3) 0.0394(11) Uani 1 1 d . . . . .
H24 H 0.363367 0.419098 0.826818 0.047 Uiso 1 1 calc R U . . .
C26 C 0.3479(2) 0.4718(4) 0.6305(3) 0.0406(11) Uani 1 1 d . . . . .
H26 H 0.354642 0.519896 0.594617 0.049 Uiso 1 1 calc R U . . .
C13 C 0.43442(19) 0.3581(4) 0.4195(3) 0.0373(11) Uani 1 1 d . . . . .
C3 C 0.6887(2) 0.0902(4) 0.4370(3) 0.0426(12) Uani 1 1 d . . . . .
H3 H 0.664051 0.053576 0.457794 0.051 Uiso 1 1 calc R U . . .
C12 C 0.44103(18) 0.2581(3) 0.4150(3) 0.0322(10) Uani 1 1 d . . . . .
C10 C 0.52147(18) 0.2859(3) 0.3624(3) 0.0357(11) Uani 1 1 d . . . . .
C20 C 0.3576(2) 0.2325(4) 0.4697(3) 0.0408(11) Uani 1 1 d . . . . .
C16 C 0.40459(18) 0.1937(4) 0.4400(3) 0.0350(11) Uani 1 1 d . . . . .
C18 C 0.4574(2) 0.0602(4) 0.4106(3) 0.0432(12) Uani 1 1 d . . . . .
H18 H 0.462912 -0.005793 0.409592 0.052 Uiso 1 1 calc R U . . .
C11 C 0.56782(19) 0.2475(4) 0.3317(3) 0.0419(12) Uani 1 1 d . . . . .
C21 C 0.30658(19) 0.3705(4) 0.5034(3) 0.0398(11) Uani 1 1 d . . . . .
H21A H 0.276478 0.325547 0.490557 0.048 Uiso 1 1 calc R U . . .
H21B H 0.294559 0.430394 0.474482 0.048 Uiso 1 1 calc R U . . .
C25 C 0.3633(2) 0.4842(4) 0.7179(3) 0.0467(13) Uani 1 1 d . . . . .
H25 H 0.380147 0.540566 0.741287 0.056 Uiso 1 1 calc R U . . .
C19 C 0.3882(2) 0.3973(4) 0.4502(3) 0.0402(12) Uani 1 1 d . . . . .
C17 C 0.4130(2) 0.0969(4) 0.4368(3) 0.0422(12) Uani 1 1 d . . . . .
H17 H 0.388578 0.054766 0.452340 0.051 Uiso 1 1 calc R U . . .
C1 C 0.7763(2) 0.1579(4) 0.4538(3) 0.0396(11) Uani 1 1 d . . . . .
H1 H 0.811465 0.166865 0.486401 0.048 Uiso 1 1 calc R U . . .
C7 C 0.5412(2) 0.0821(4) 0.3608(3) 0.0406(12) Uani 1 1 d . . . . .
C2 C 0.7406(2) 0.1060(4) 0.4867(3) 0.0446(12) Uani 1 1 d . . . . .
H2 H 0.750796 0.081669 0.541451 0.054 Uiso 1 1 calc R U . . .
C15 C 0.5140(2) 0.3828(4) 0.3671(3) 0.0447(12) Uani 1 1 d . . . . .
H15 H 0.538106 0.424755 0.350557 0.054 Uiso 1 1 calc R U . . .
C14 C 0.4708(2) 0.4195(4) 0.3963(3) 0.0452(13) Uani 1 1 d . . . . .
H14 H 0.466570 0.485576 0.400164 0.054 Uiso 1 1 calc R U . . .
C6 C 0.61930(19) 0.1110(4) 0.2983(3) 0.0432(12) Uani 1 1 d . . . . .
H6A H 0.618666 0.141022 0.244305 0.052 Uiso 1 1 calc R U . . .
H6B H 0.614346 0.042444 0.288852 0.052 Uiso 1 1 calc R U . . .
I1 I 0.90510(2) 0.29354(3) 0.42838(2) 0.05641(15) Uani 1 1 d . . . . .
I2 I 0.76689(2) 0.41596(3) 0.24237(3) 0.06462(17) Uani 1 1 d . . . . .
C29 C 0.4979(9) 0.2684(7) 0.7542(14) 0.071(3) Uani 0.5 1 d D U P A -1
H29 H 0.519914 0.263247 0.808542 0.085 Uiso 0.5 1 calc R U P A -1
O5 O 0.4720(6) 0.1964(12) 0.7119(11) 0.167(6) Uani 0.5 1 d D U P A -1
N5 N 0.4896(6) 0.3482(11) 0.7119(8) 0.111(4) Uani 0.5 1 d D U P A -1
C28 C 0.5114(12) 0.4259(12) 0.7679(18) 0.131(7) Uani 0.5 1 d D U P A -1
H28A H 0.515874 0.405377 0.825483 0.197 Uiso 0.5 1 calc R U P A -1
H28B H 0.487028 0.479609 0.756941 0.197 Uiso 0.5 1 calc R U P A -1
H28C H 0.546054 0.444512 0.758705 0.197 Uiso 0.5 1 calc R U P A -1
C27 C 0.4584(8) 0.3472(18) 0.6289(10) 0.144(7) Uani 0.5 1 d D U P A -1
H27A H 0.481011 0.361603 0.590912 0.216 Uiso 0.5 1 calc R U P A -1
H27B H 0.430116 0.394491 0.622662 0.216 Uiso 0.5 1 calc R U P A -1
H27C H 0.442439 0.284734 0.616055 0.216 Uiso 0.5 1 calc R U P A -1

loop_
_atom_site_aniso_label
_atom_site_aniso_U_11
_atom_site_aniso_U_22
_atom_site_aniso_U_33
_atom_site_aniso_U_23
_atom_site_aniso_U_13
_atom_site_aniso_U_12
Zn1 0.0353(3) 0.0339(3) 0.0300(3) 0.0009(2) 0.0095(2) -0.0014(2)
O4 0.061(3) 0.045(2) 0.063(2) 0.0133(18) 0.034(2) 0.0066(18)
O3 0.054(2) 0.056(2) 0.081(3) 0.000(2) 0.039(2) -0.014(2)
O1 0.041(2) 0.060(3) 0.080(3) 0.020(2) 0.031(2) -0.0035(18)
O2 0.061(3) 0.041(2) 0.105(4) 0.001(2) 0.042(3) -0.0030(19)
N1 0.033(2) 0.036(2) 0.030(2) 0.0031(16) 0.0107(16) -0.0014(17)
N4 0.037(2) 0.034(2) 0.0271(19) -0.0006(15) 0.0095(16) 0.0012(17)
N2 0.027(2) 0.045(3) 0.041(2) 0.0015(18) 0.0098(17) -0.0049(18)
N3 0.035(2) 0.045(2) 0.029(2) 0.0041(17) 0.0074(16) 0.0017(18)
C23 0.031(2) 0.036(3) 0.031(2) -0.0044(19) 0.0092(19) 0.000(2)
C5 0.035(2) 0.040(3) 0.031(2) 0.001(2) 0.0105(19) 0.001(2)
C4 0.034(2) 0.037(3) 0.033(2) -0.002(2) 0.0143(19) 0.003(2)
C22 0.023(2) 0.042(3) 0.030(2) 0.0033(19) 0.0064(17) 0.0022(19)
C9 0.026(2) 0.040(3) 0.028(2) 0.0087(18) 0.0063(17) -0.0067(19)
C8 0.029(2) 0.041(3) 0.034(2) 0.002(2) 0.0060(19) -0.006(2)
C24 0.046(3) 0.037(3) 0.035(3) -0.006(2) 0.009(2) -0.003(2)
C26 0.038(3) 0.035(3) 0.049(3) 0.007(2) 0.013(2) 0.004(2)
C13 0.036(3) 0.044(3) 0.033(2) 0.010(2) 0.010(2) -0.001(2)
C3 0.037(3) 0.045(3) 0.051(3) 0.009(2) 0.023(2) 0.002(2)
C12 0.035(2) 0.036(3) 0.025(2) 0.0063(18) 0.0052(18) -0.002(2)
C10 0.031(2) 0.042(3) 0.034(2) 0.011(2) 0.0066(19) -0.003(2)
C20 0.038(3) 0.052(3) 0.033(3) 0.004(2) 0.011(2) -0.006(2)
C16 0.034(2) 0.042(3) 0.029(2) 0.0044(19) 0.0091(19) -0.007(2)
C18 0.043(3) 0.040(3) 0.049(3) 0.006(2) 0.015(2) -0.011(2)
C11 0.032(3) 0.053(3) 0.042(3) 0.012(2) 0.013(2) -0.002(2)
C21 0.034(3) 0.051(3) 0.037(3) 0.008(2) 0.012(2) -0.001(2)
C25 0.053(3) 0.043(3) 0.044(3) -0.003(2) 0.012(2) -0.004(2)
C19 0.043(3) 0.048(3) 0.033(3) 0.011(2) 0.014(2) -0.001(2)
C17 0.042(3) 0.044(3) 0.045(3) 0.008(2) 0.018(2) -0.011(2)
C1 0.039(3) 0.045(3) 0.037(3) 0.001(2) 0.013(2) 0.004(2)
C7 0.037(3) 0.036(3) 0.051(3) 0.003(2) 0.014(2) -0.006(2)
C2 0.049(3) 0.050(3) 0.038(3) 0.016(2) 0.018(2) 0.010(3)
C15 0.036(3) 0.044(3) 0.056(3) 0.018(2) 0.014(2) -0.008(2)
C14 0.044(3) 0.044(3) 0.049(3) 0.014(2) 0.015(2) -0.001(2)
C6 0.037(3) 0.053(3) 0.043(3) -0.007(2) 0.018(2) -0.007(2)
I1 0.0455(2) 0.0680(3) 0.0486(2) -0.00756(17) -0.00280(16) -0.01600(17)
I2 0.0824(3) 0.0495(3) 0.0671(3) 0.02261(18) 0.0280(2) 0.0231(2)
C29 0.072(6) 0.049(5) 0.102(8) -0.049(7) 0.040(6) 0.004(8)
O5 0.164(12) 0.150(9) 0.200(14) -0.099(9) 0.069(10) -0.072(9)
N5 0.114(8) 0.096(7) 0.119(8) -0.026(6) 0.017(7) 0.005(7)
C28 0.134(17) 0.085(9) 0.163(16) -0.033(11) 0.013(12) -0.003(11)
C27 0.125(13) 0.202(16) 0.105(10) -0.047(11) 0.026(9) 0.015(13)

loop_
_atom_type_symbol
_atom_type_description
_atom_type_scat_dispersion_real
_atom_type_scat_dispersion_imag
_atom_type_scat_source
C C 0.0033 0.0016 'International Tables Vol C Tables 4.2.6.8 and 6.1.1.4'
H H 0.0000 0.0000 'International Tables Vol C Tables 4.2.6.8 and 6.1.1.4'
I I -0.4742 1.8119 'International Tables Vol C Tables 4.2.6.8 and 6.1.1.4'
N N 0.0061 0.0033 'International Tables Vol C Tables 4.2.6.8 and 6.1.1.4'
O O 0.0106 0.0060 'International Tables Vol C Tables 4.2.6.8 and 6.1.1.4'
Zn Zn 0.2839 1.4301 'International Tables Vol C Tables 4.2.6.8 and 6.1.1.4'

loop_
_geom_angle_atom_site_label_1
_geom_angle_atom_site_label_2
_geom_angle_atom_site_label_3
_geom_angle
_geom_angle_site_symmetry_1
_geom_angle_site_symmetry_3
_geom_angle_publ_flag
N1 Zn1 I1 109.03(11) . . ?
N1 Zn1 I2 109.86(11) . . ?
N4 Zn1 N1 99.23(15) 8 . ?
N4 Zn1 I1 106.30(11) 8 . ?
N4 Zn1 I2 109.97(10) 8 . ?
I2 Zn1 I1 120.34(3) . . ?
C5 N1 Zn1 117.5(3) . . ?
C1 N1 Zn1 124.5(3) . . ?
C1 N1 C5 118.0(4) . . ?
C23 N4 Zn1 124.1(3) . 8_456 ?
C23 N4 C24 118.1(4) . . ?
C24 N4 Zn1 117.7(3) . 8_456 ?
C11 N2 C7 125.4(4) . . ?
C11 N2 C6 117.0(4) . . ?
C7 N2 C6 117.5(4) . . ?
C20 N3 C21 117.3(4) . . ?
C20 N3 C19 125.7(4) . . ?
C19 N3 C21 117.0(4) . . ?
N4 C23 H23 118.3 . . ?
N4 C23 C22 123.3(4) . . ?
C22 C23 H23 118.3 . . ?
N1 C5 H5 118.3 . . ?
N1 C5 C4 123.4(4) . . ?
C4 C5 H5 118.3 . . ?
C5 C4 C6 119.3(4) . . ?
C3 C4 C5 117.5(4) . . ?
C3 C4 C6 123.2(4) . . ?
C23 C22 C26 118.0(4) . . ?
C23 C22 C21 120.6(4) . . ?
C26 C22 C21 121.4(4) . . ?
C8 C9 C10 121.3(4) . . ?
C12 C9 C8 119.2(4) . . ?
C12 C9 C10 119.5(4) . . ?
C9 C8 C7 120.2(4) . . ?
C18 C8 C9 120.7(5) . . ?
C18 C8 C7 119.1(5) . . ?
N4 C24 H24 118.7 . . ?
N4 C24 C25 122.6(5) . . ?
C25 C24 H24 118.7 . . ?
C22 C26 H26 120.2 . . ?
C22 C26 C25 119.6(5) . . ?
C25 C26 H26 120.2 . . ?
C12 C13 C19 119.7(4) . . ?
C14 C13 C12 120.4(4) . . ?
C14 C13 C19 120.0(5) . . ?
C4 C3 H3 120.0 . . ?
C4 C3 C2 119.9(4) . . ?
C2 C3 H3 120.0 . . ?
C9 C12 C13 119.2(4) . . ?
C9 C12 C16 119.5(4) . . ?
C13 C12 C16 121.2(4) . . ?
C9 C10 C11 119.5(4) . . ?
C15 C10 C9 120.0(4) . . ?
C15 C10 C11 120.4(4) . . ?
O3 C20 N3 120.9(5) . . ?
O3 C20 C16 122.1(5) . . ?
N3 C20 C16 117.0(4) . . ?
C12 C16 C20 119.4(4) . . ?
C17 C16 C12 119.7(4) . . ?
C17 C16 C20 120.9(4) . . ?
C8 C18 H18 120.2 . . ?
C8 C18 C17 119.6(5) . . ?
C17 C18 H18 120.2 . . ?
O1 C11 N2 120.2(5) . . ?
O1 C11 C10 122.5(5) . . ?
N2 C11 C10 117.3(4) . . ?
N3 C21 C22 111.1(4) . . ?
N3 C21 H21A 109.4 . . ?
N3 C21 H21B 109.4 . . ?
C22 C21 H21A 109.4 . . ?
C22 C21 H21B 109.4 . . ?
H21A C21 H21B 108.0 . . ?
C24 C25 C26 118.3(5) . . ?
C24 C25 H25 120.8 . . ?
C26 C25 H25 120.8 . . ?
O4 C19 N3 120.4(5) . . ?
O4 C19 C13 122.6(4) . . ?
N3 C19 C13 117.0(5) . . ?
C16 C17 C18 121.2(4) . . ?
C16 C17 H17 119.4 . . ?
C18 C17 H17 119.4 . . ?
N1 C1 H1 118.8 . . ?
N1 C1 C2 122.3(5) . . ?
C2 C1 H1 118.8 . . ?
O2 C7 N2 120.8(5) . . ?
O2 C7 C8 123.2(4) . . ?
N2 C7 C8 115.9(4) . . ?
C3 C2 H2 120.6 . . ?
C1 C2 C3 118.8(5) . . ?
C1 C2 H2 120.6 . . ?
C10 C15 H15 119.6 . . ?
C10 C15 C14 120.8(5) . . ?
C14 C15 H15 119.6 . . ?
C13 C14 C15 120.0(5) . . ?
C13 C14 H14 120.0 . . ?
C15 C14 H14 120.0 . . ?
N2 C6 C4 112.9(4) . . ?
N2 C6 H6A 109.0 . . ?
N2 C6 H6B 109.0 . . ?
C4 C6 H6A 109.0 . . ?
C4 C6 H6B 109.0 . . ?
H6A C6 H6B 107.8 . . ?
O5 C29 H29 123.8 . . ?
N5 C29 H29 123.8 . . ?
N5 C29 O5 112.4(19) . . ?
C29 N5 C28 108.6(13) . . ?
C29 N5 C27 119.2(17) . . ?
C27 N5 C28 131.8(17) . . ?
N5 C28 H28A 109.5 . . ?
N5 C28 H28B 109.5 . . ?
N5 C28 H28C 109.5 . . ?
H28A C28 H28B 109.5 . . ?
H28A C28 H28C 109.5 . . ?
H28B C28 H28C 109.5 . . ?
N5 C27 H27A 109.5 . . ?
N5 C27 H27B 109.5 . . ?
N5 C27 H27C 109.5 . . ?
H27A C27 H27B 109.5 . . ?
H27A C27 H27C 109.5 . . ?
H27B C27 H27C 109.5 . . ?

loop_
_geom_bond_atom_site_label_1
_geom_bond_atom_site_label_2
_geom_bond_distance
_geom_bond_site_symmetry_2
_geom_bond_publ_flag
Zn1 N1 2.071(4) . ?
Zn1 N4 2.051(4) 8 ?
Zn1 I1 2.5332(6) . ?
Zn1 I2 2.5301(6) . ?
O4 C19 1.222(6) . ?
O3 C20 1.216(6) . ?
O1 C11 1.213(6) . ?
O2 C7 1.193(6) . ?
N1 C5 1.344(6) . ?
N1 C1 1.331(6) . ?
N4 C23 1.335(5) . ?
N4 C24 1.343(6) . ?
N2 C11 1.381(7) . ?
N2 C7 1.405(6) . ?
N2 C6 1.477(6) . ?
N3 C20 1.380(7) . ?
N3 C21 1.487(6) . ?
N3 C19 1.391(6) . ?
C23 H23 0.9300 . ?
C23 C22 1.373(6) . ?
C5 H5 0.9300 . ?
C5 C4 1.373(6) . ?
C4 C3 1.365(7) . ?
C4 C6 1.507(7) . ?
C22 C26 1.376(7) . ?
C22 C21 1.508(6) . ?
C9 C8 1.402(7) . ?
C9 C12 1.398(6) . ?
C9 C10 1.407(6) . ?
C8 C18 1.374(6) . ?
C8 C7 1.486(7) . ?
C24 H24 0.9300 . ?
C24 C25 1.369(7) . ?
C26 H26 0.9300 . ?
C26 C25 1.393(7) . ?
C13 C12 1.406(7) . ?
C13 C19 1.482(7) . ?
C13 C14 1.374(7) . ?
C3 H3 0.9300 . ?
C3 C2 1.388(7) . ?
C12 C16 1.413(6) . ?
C10 C11 1.481(7) . ?
C10 C15 1.366(7) . ?
C20 C16 1.489(7) . ?
C16 C17 1.367(7) . ?
C18 H18 0.9300 . ?
C18 C17 1.392(7) . ?
C21 H21A 0.9700 . ?
C21 H21B 0.9700 . ?
C25 H25 0.9300 . ?
C17 H17 0.9300 . ?
C1 H1 0.9300 . ?
C1 C2 1.364(7) . ?
C2 H2 0.9300 . ?
C15 H15 0.9300 . ?
C15 C14 1.389(7) . ?
C14 H14 0.9300 . ?
C6 H6A 0.9700 . ?
C6 H6B 0.9700 . ?
C29 H29 0.9300 . ?
C29 O5 1.302(15) . ?
C29 N5 1.297(15) . ?
N5 C28 1.437(13) . ?
N5 C27 1.393(12) . ?
C28 H28A 0.9600 . ?
C28 H28B 0.9600 . ?
C28 H28C 0.9600 . ?
C27 H27A 0.9600 . ?
C27 H27B 0.9600 . ?
C27 H27C 0.9600 . ?

loop_
_geom_torsion_atom_site_label_1
_geom_torsion_atom_site_label_2
_geom_torsion_atom_site_label_3
_geom_torsion_atom_site_label_4
_geom_torsion
_geom_torsion_site_symmetry_1
_geom_torsion_site_symmetry_2
_geom_torsion_site_symmetry_3
_geom_torsion_site_symmetry_4
_geom_torsion_publ_flag
Zn1 N1 C5 C4 176.0(4) . . . . ?
Zn1 N1 C1 C2 -178.1(4) . . . . ?
Zn1 N4 C23 C22 -179.9(3) 8_456 . . . ?
Zn1 N4 C24 C25 -179.7(4) 8_456 . . . ?
O3 C20 C16 C12 179.6(5) . . . . ?
O3 C20 C16 C17 -0.6(8) . . . . ?
N1 C5 C4 C3 2.3(7) . . . . ?
N1 C5 C4 C6 -175.2(4) . . . . ?
N1 C1 C2 C3 2.0(8) . . . . ?
N4 C23 C22 C26 -0.1(7) . . . . ?
N4 C23 C22 C21 178.6(4) . . . . ?
N4 C24 C25 C26 -0.6(8) . . . . ?
N3 C20 C16 C12 -0.7(6) . . . . ?
N3 C20 C16 C17 179.1(4) . . . . ?
C23 N4 C24 C25 0.5(7) . . . . ?
C23 C22 C26 C25 0.0(7) . . . . ?
C23 C22 C21 N3 -93.8(5) . . . . ?
C5 N1 C1 C2 -0.1(7) . . . . ?
C5 C4 C3 C2 -0.3(7) . . . . ?
C5 C4 C6 N2 -119.7(5) . . . . ?
C4 C3 C2 C1 -1.7(8) . . . . ?
C22 C26 C25 C24 0.3(8) . . . . ?
C9 C8 C18 C17 0.0(7) . . . . ?
C9 C8 C7 O2 174.0(5) . . . . ?
C9 C8 C7 N2 -6.1(7) . . . . ?
C9 C12 C16 C20 179.7(4) . . . . ?
C9 C12 C16 C17 -0.1(7) . . . . ?
C9 C10 C11 O1 178.6(5) . . . . ?
C9 C10 C11 N2 -1.2(7) . . . . ?
C9 C10 C15 C14 -0.2(8) . . . . ?
C8 C9 C12 C13 177.5(4) . . . . ?
C8 C9 C12 C16 -0.8(6) . . . . ?
C8 C9 C10 C11 1.8(7) . . . . ?
C8 C9 C10 C15 -177.7(4) . . . . ?
C8 C18 C17 C16 -1.0(8) . . . . ?
C24 N4 C23 C22 -0.1(7) . . . . ?
C26 C22 C21 N3 84.9(6) . . . . ?
C13 C12 C16 C20 1.4(7) . . . . ?
C13 C12 C16 C17 -178.4(4) . . . . ?
C3 C4 C6 N2 63.0(6) . . . . ?
C12 C9 C8 C18 0.9(7) . . . . ?
C12 C9 C8 C7 -177.3(4) . . . . ?
C12 C9 C10 C11 -178.9(4) . . . . ?
C12 C9 C10 C15 1.7(7) . . . . ?
C12 C13 C19 O4 178.5(5) . . . . ?
C12 C13 C19 N3 -1.0(7) . . . . ?
C12 C13 C14 C15 1.0(8) . . . . ?
C12 C16 C17 C18 1.1(7) . . . . ?
C10 C9 C8 C18 -179.8(4) . . . . ?
C10 C9 C8 C7 2.0(7) . . . . ?
C10 C9 C12 C13 -1.9(7) . . . . ?
C10 C9 C12 C16 179.8(4) . . . . ?
C10 C15 C14 C13 -1.2(8) . . . . ?
C20 N3 C21 C22 91.2(5) . . . . ?
C20 N3 C19 O4 -177.7(5) . . . . ?
C20 N3 C19 C13 1.8(7) . . . . ?
C20 C16 C17 C18 -178.7(5) . . . . ?
C18 C8 C7 O2 -4.3(8) . . . . ?
C18 C8 C7 N2 175.6(4) . . . . ?
C11 N2 C7 O2 -173.1(5) . . . . ?
C11 N2 C7 C8 7.0(7) . . . . ?
C11 N2 C6 C4 71.7(6) . . . . ?
C11 C10 C15 C14 -179.6(5) . . . . ?
C21 N3 C20 O3 1.0(7) . . . . ?
C21 N3 C20 C16 -178.8(4) . . . . ?
C21 N3 C19 O4 0.1(7) . . . . ?
C21 N3 C19 C13 179.6(4) . . . . ?
C21 C22 C26 C25 -178.7(4) . . . . ?
C19 N3 C20 O3 178.8(5) . . . . ?
C19 N3 C20 C16 -1.0(7) . . . . ?
C19 N3 C21 C22 -86.8(5) . . . . ?
C19 C13 C12 C9 -178.8(4) . . . . ?
C19 C13 C12 C16 -0.5(7) . . . . ?
C19 C13 C14 C15 -179.7(5) . . . . ?
C1 N1 C5 C4 -2.1(7) . . . . ?
C7 N2 C11 O1 176.7(5) . . . . ?
C7 N2 C11 C10 -3.5(7) . . . . ?
C7 N2 C6 C4 -106.5(5) . . . . ?
C7 C8 C18 C17 178.3(5) . . . . ?
C15 C10 C11 O1 -2.0(8) . . . . ?
C15 C10 C11 N2 178.2(5) . . . . ?
C14 C13 C12 C9 0.6(7) . . . . ?
C14 C13 C12 C16 178.9(5) . . . . ?
C14 C13 C19 O4 -0.9(8) . . . . ?
C14 C13 C19 N3 179.6(5) . . . . ?
C6 N2 C11 O1 -1.2(7) . . . . ?
C6 N2 C11 C10 178.6(4) . . . . ?
C6 N2 C7 O2 4.8(7) . . . . ?
C6 N2 C7 C8 -175.0(4) . . . . ?
C6 C4 C3 C2 177.1(5) . . . . ?
O5 C29 N5 C28 169.9(17) . . . . ?
O5 C29 N5 C27 -4(2) . . . . ?
